data_7007733
loop_
_publ_author_name
'Antonioli, Bianca'
'Bray, David J.'
'Clegg, Jack K.'
'Gloe, Kerstin'
'Gloe, Karsten'
'Kataeva, Olga'
'Lindoy, Leonard F.'
'McMurtrie, John C.'
'Steel, Peter J.'
'Sumby, Christopher J.'
'Wenzel, Marco'

_publ_section_title
;
 Silver(I) complexation of linked 2,2'-dipyridylamine derivatives.
 Synthetic, solvent extraction, membrane transport and X-ray structural
 studies.
;
_journal_issue 40
_journal_name_full 'Dalton transactions (Cambridge, England : 2003)'
_journal_page_first 4783
_journal_page_last 4794
_journal_paper_doi 10.1039/b609738c
_journal_year 2006
_chemical_formula_sum 'C28 H24 Ag B F4 N6'
_chemical_formula_weight 639.21
_chemical_name_systematic
;
?
;
_space_group_IT_number 14
_symmetry_cell_setting monoclinic
_symmetry_space_group_name_Hall '-P 2yn'
_symmetry_space_group_name_H-M 'P 1 21/n 1'
_atom_sites_solution_hydrogens geom
_atom_sites_solution_primary direct
_atom_sites_solution_secondary difmap
_audit_creation_method SHELXL-97
_cell_angle_alpha 90.00
_cell_angle_beta 106.394(4)
_cell_angle_gamma 90.00
_cell_formula_units_Z 4
_cell_length_a 12.618(4)
_cell_length_b 12.798(4)
_cell_length_c 17.110(6)
_cell_measurement_reflns_used 7248
_cell_measurement_temperature 168(2)
_cell_measurement_theta_max 26.22
_cell_measurement_theta_min 2.32
_cell_volume 2650.7(15)
_computing_cell_refinement 'Bruker SMART'
_computing_data_collection 'Bruker SMART'
_computing_data_reduction 'Bruker SAINT'
_computing_molecular_graphics 'Bruker SHELXTL'
_computing_publication_material 'Bruker SHELXTL'
_computing_structure_refinement 'SHELXL-97 (Sheldrick, 1997)'
_computing_structure_solution 'SHELXS-97 (Sheldrick, 1990)'
_diffrn_ambient_temperature 168(2)
_diffrn_measured_fraction_theta_full 0.989
_diffrn_measured_fraction_theta_max 0.989
_diffrn_measurement_device_type 'CCD area detector'
_diffrn_measurement_method 'phi and omega scans'
_diffrn_radiation_monochromator graphite
_diffrn_radiation_source 'fine-focus sealed tube'
_diffrn_radiation_type MoK\a
_diffrn_radiation_wavelength 0.71073
_diffrn_reflns_av_R_equivalents 0.0374
_diffrn_reflns_av_sigmaI/netI 0.0267
_diffrn_reflns_limit_h_max 14
_diffrn_reflns_limit_h_min -15
_diffrn_reflns_limit_k_max 15
_diffrn_reflns_limit_k_min -15
_diffrn_reflns_limit_l_max 21
_diffrn_reflns_limit_l_min -21
_diffrn_reflns_number 32363
_diffrn_reflns_theta_full 26.35
_diffrn_reflns_theta_max 26.35
_diffrn_reflns_theta_min 2.02
_exptl_absorpt_coefficient_mu 0.819
_exptl_absorpt_correction_T_max 1.000000
_exptl_absorpt_correction_T_min 0.799825
_exptl_absorpt_correction_type multi-scan
_exptl_absorpt_process_details 'Blessing, Acta Cryst. (1995) A51 33-38'
_exptl_crystal_colour colourless
_exptl_crystal_density_diffrn 1.602
_exptl_crystal_density_meas 0
_exptl_crystal_density_method 'not measured'
_exptl_crystal_description block
_exptl_crystal_F_000 1288
_exptl_crystal_size_max 0.45
_exptl_crystal_size_mid 0.36
_exptl_crystal_size_min 0.20
_refine_diff_density_max 0.466
_refine_diff_density_min -0.377
_refine_diff_density_rms 0.058
_refine_ls_extinction_method none
_refine_ls_goodness_of_fit_ref 0.994
_refine_ls_hydrogen_treatment constr
_refine_ls_matrix_type full
_refine_ls_number_parameters 389
_refine_ls_number_reflns 5348
_refine_ls_number_restraints 0
_refine_ls_restrained_S_all 0.994
_refine_ls_R_factor_all 0.0439
_refine_ls_R_factor_gt 0.0278
_refine_ls_shift/su_max 0.001
_refine_ls_shift/su_mean 0.000
_refine_ls_structure_factor_coef Fsqd
_refine_ls_weighting_details 'calc w=1/[\s^2^(Fo^2^)+(0.0332P)^2^+1.5060P] where P=(Fo^2^+2Fc^2^)/3'
_refine_ls_weighting_scheme calc
_refine_ls_wR_factor_gt 0.0612
_refine_ls_wR_factor_ref 0.0663
_reflns_number_gt 4246
_reflns_number_total 5348
_reflns_threshold_expression >2sigma(I)
_cod_data_source_file b609738c.txt
_cod_data_source_block 3csbq
_cod_depositor_comments
;
The following automatic conversions were performed:
'_symmetry_cell_setting' value 'Monoclinic' changed to 'monoclinic'
according to '/home/saulius/struct/CIF-dictionaries/cif_core.dic'
dictionary named 'cif_core.dic' version 2.4.1 from
2010-06-29.

'_exptl_absorpt_correction_type' value 'multiscan' changed to
'multi-scan' according to
'/home/saulius/struct/CIF-dictionaries/cif_core.dic' dictionary named
'cif_core.dic' version 2.4.1 from 2010-06-29.

Automatic conversion script
Id: cif_fix_enum 1527 2010-12-29 10:47:43Z saulius 
;
_cod_original_cell_volume 2650.8(15)
_cod_original_sg_symbol_H-M P2(1)/n
_cod_database_code 7007733

loop_
_symmetry_equiv_pos_as_xyz
'x, y, z'
'-x+1/2, y+1/2, -z+1/2'
'-x, -y, -z'
'x-1/2, -y-1/2, z-1/2'

loop_
_atom_site_label
_atom_site_type_symbol
_atom_site_fract_x
_atom_site_fract_y
_atom_site_fract_z
_atom_site_U_iso_or_equiv
_atom_site_adp_type
_atom_site_occupancy
_atom_site_symmetry_multiplicity
_atom_site_calc_flag
_atom_site_refinement_flags
_atom_site_disorder_assembly
_atom_site_disorder_group
Ag1 Ag 0.158939(15) 0.269702(15) 0.385990(11) 0.03002(7) Uani 1 1 d . . .
C1 C 0.69788(18) 0.10967(18) 0.44089(13) 0.0256(5) Uani 1 1 d . . .
C2 C 0.61204(18) 0.18223(18) 0.41393(13) 0.0244(5) Uani 1 1 d . . .
C3 C 0.6371(2) 0.28394(19) 0.39598(14) 0.0295(5) Uani 1 1 d . . .
H3A H 0.5793 0.3337 0.3790 0.035 Uiso 1 1 calc R . .
C4 C 0.7453(2) 0.3137(2) 0.40256(15) 0.0335(6) Uani 1 1 d . . .
H4A H 0.7613 0.3831 0.3896 0.040 Uiso 1 1 calc R . .
C5 C 0.8292(2) 0.2418(2) 0.42795(16) 0.0362(6) Uani 1 1 d . . .
H5A H 0.9032 0.2612 0.4321 0.043 Uiso 1 1 calc R . .
C6 C 0.8056(2) 0.1414(2) 0.44742(15) 0.0340(6) Uani 1 1 d . . .
H6A H 0.8643 0.0927 0.4657 0.041 Uiso 1 1 calc R . .
C11 C 0.67164(19) -0.00097(19) 0.46173(15) 0.0310(5) Uani 1 1 d . . .
H11A H 0.6245 0.0024 0.4991 0.037 Uiso 1 1 calc R . .
H11B H 0.6287 -0.0362 0.4112 0.037 Uiso 1 1 calc R . .
N11 N 0.76960(16) -0.06427(15) 0.49983(12) 0.0292(4) Uani 1 1 d . . .
N12 N 0.41245(15) 0.23196(16) 0.38386(11) 0.0280(4) Uani 1 1 d . . .
C12 C 0.49442(18) 0.14785(18) 0.40566(15) 0.0293(5) Uani 1 1 d . . .
H12A H 0.4742 0.0926 0.3635 0.035 Uiso 1 1 calc R . .
H12B H 0.4913 0.1167 0.4579 0.035 Uiso 1 1 calc R . .
N21 N 0.85406(16) -0.22617(16) 0.49129(12) 0.0297(4) Uani 1 1 d . . .
C22 C 0.80582(19) -0.13884(19) 0.45349(14) 0.0296(5) Uani 1 1 d . . .
C23 C 0.7878(2) -0.1244(2) 0.36957(16) 0.0442(7) Uani 1 1 d . . .
H23A H 0.7546 -0.0620 0.3439 0.053 Uiso 1 1 calc R . .
C24 C 0.8188(3) -0.2017(3) 0.32520(18) 0.0560(9) Uani 1 1 d . . .
H24A H 0.8059 -0.1935 0.2681 0.067 Uiso 1 1 calc R . .
C25 C 0.8687(3) -0.2916(3) 0.36292(18) 0.0518(8) Uani 1 1 d . . .
H25A H 0.8904 -0.3457 0.3327 0.062 Uiso 1 1 calc R . .
C26 C 0.8858(2) -0.3002(2) 0.44601(17) 0.0399(6) Uani 1 1 d . . .
H26A H 0.9217 -0.3610 0.4727 0.048 Uiso 1 1 calc R . .
N31 N 0.75366(17) -0.02305(15) 0.62897(12) 0.0304(5) Uani 1 1 d . . .
C32 C 0.82008(19) -0.04973(17) 0.58357(14) 0.0268(5) Uani 1 1 d . . .
C33 C 0.9342(2) -0.0606(2) 0.61622(16) 0.0361(6) Uani 1 1 d . . .
H33A H 0.9796 -0.0776 0.5822 0.043 Uiso 1 1 calc R . .
C34 C 0.9794(2) -0.0461(2) 0.69869(17) 0.0435(7) Uani 1 1 d . . .
H34A H 1.0568 -0.0534 0.7224 0.052 Uiso 1 1 calc R . .
C35 C 0.9110(2) -0.0205(2) 0.74715(17) 0.0427(7) Uani 1 1 d . . .
H35A H 0.9401 -0.0112 0.8043 0.051 Uiso 1 1 calc R . .
C36 C 0.8002(2) -0.00919(19) 0.70950(15) 0.0358(6) Uani 1 1 d . . .
H36A H 0.7534 0.0095 0.7421 0.043 Uiso 1 1 calc R . .
N41 N 0.24266(16) 0.26784(15) 0.28714(11) 0.0263(4) Uani 1 1 d . . .
C42 C 0.34872(19) 0.23971(17) 0.30237(14) 0.0265(5) Uani 1 1 d . . .
C43 C 0.3950(2) 0.2153(2) 0.23940(16) 0.0377(6) Uani 1 1 d . . .
H43A H 0.4707 0.1960 0.2513 0.045 Uiso 1 1 calc R . .
C44 C 0.3299(2) 0.2193(2) 0.15987(16) 0.0458(7) Uani 1 1 d . . .
H44A H 0.3597 0.2011 0.1166 0.055 Uiso 1 1 calc R . .
C45 C 0.2206(2) 0.2501(2) 0.14357(16) 0.0410(7) Uani 1 1 d . . .
H45A H 0.1744 0.2547 0.0892 0.049 Uiso 1 1 calc R . .
C46 C 0.1811(2) 0.2737(2) 0.20825(14) 0.0326(5) Uani 1 1 d . . .
H46A H 0.1063 0.2955 0.1972 0.039 Uiso 1 1 calc R . .
N51 N 0.42724(17) 0.25688(16) 0.52238(12) 0.0334(5) Uani 1 1 d . . .
C52 C 0.39631(18) 0.29628(18) 0.44646(14) 0.0267(5) Uani 1 1 d . . .
C53 C 0.3523(2) 0.39673(19) 0.43013(15) 0.0331(6) Uani 1 1 d . . .
H53A H 0.3337 0.4240 0.3763 0.040 Uiso 1 1 calc R . .
C54 C 0.3363(2) 0.4556(2) 0.49315(16) 0.0412(7) Uani 1 1 d . . .
H54A H 0.3059 0.5238 0.4831 0.049 Uiso 1 1 calc R . .
C55 C 0.3648(2) 0.4149(2) 0.57149(16) 0.0417(7) Uani 1 1 d . . .
H55A H 0.3534 0.4537 0.6158 0.050 Uiso 1 1 calc R . .
C56 C 0.4100(2) 0.3164(2) 0.58279(15) 0.0375(6) Uani 1 1 d . . .
H56A H 0.4304 0.2885 0.6364 0.045 Uiso 1 1 calc R . .
B1 B -0.0257(3) 0.4327(3) 0.2999(2) 0.0470(8) Uani 1 1 d . . .
F1 F -0.03563(15) 0.32667(13) 0.28326(12) 0.0604(5) Uani 1 1 d . A .
F2 F -0.1330(2) 0.4689(2) 0.2966(2) 0.0684(13) Uani 0.676(6) 1 d P A 1
F3 F 0.0047(4) 0.4738(3) 0.2382(2) 0.0929(17) Uani 0.676(6) 1 d P A 1
F4 F 0.0431(4) 0.4477(3) 0.3724(3) 0.0873(17) Uani 0.676(6) 1 d P A 1
F2' F -0.0763(7) 0.5077(4) 0.2492(4) 0.063(3) Uani 0.324(6) 1 d P A 2
F3' F 0.0949(6) 0.4648(5) 0.3158(8) 0.112(5) Uani 0.324(6) 1 d P A 2
F4' F -0.0346(12) 0.4548(7) 0.3780(5) 0.113(5) Uani 0.324(6) 1 d P A 2

loop_
_atom_site_aniso_label
_atom_site_aniso_U_11
_atom_site_aniso_U_22
_atom_site_aniso_U_33
_atom_site_aniso_U_23
_atom_site_aniso_U_13
_atom_site_aniso_U_12
Ag1 0.02886(10) 0.03355(10) 0.02730(10) 0.00638(8) 0.00735(7) 0.00610(8)
C1 0.0244(12) 0.0324(13) 0.0196(11) 0.0022(9) 0.0056(10) 0.0017(10)
C2 0.0234(12) 0.0322(13) 0.0167(11) -0.0016(9) 0.0042(9) 0.0016(10)
C3 0.0302(13) 0.0293(14) 0.0285(13) 0.0012(10) 0.0076(10) 0.0046(10)
C4 0.0372(14) 0.0325(13) 0.0315(13) -0.0003(11) 0.0109(11) -0.0034(11)
C5 0.0240(13) 0.0476(17) 0.0380(14) 0.0009(12) 0.0103(11) -0.0047(11)
C6 0.0248(13) 0.0412(15) 0.0361(14) 0.0063(11) 0.0090(11) 0.0069(11)
C11 0.0243(12) 0.0365(14) 0.0298(13) 0.0094(11) 0.0036(10) 0.0079(10)
N11 0.0285(11) 0.0321(11) 0.0260(11) 0.0052(8) 0.0060(9) 0.0075(9)
N12 0.0236(10) 0.0336(10) 0.0247(10) -0.0007(8) 0.0035(8) 0.0053(9)
C12 0.0240(12) 0.0291(13) 0.0332(13) 0.0029(10) 0.0057(10) 0.0046(10)
N21 0.0262(10) 0.0348(11) 0.0285(10) -0.0006(9) 0.0085(8) 0.0054(9)
C22 0.0250(12) 0.0384(14) 0.0255(12) 0.0019(10) 0.0077(10) 0.0002(10)
C23 0.0503(18) 0.0537(18) 0.0286(14) 0.0060(12) 0.0111(13) 0.0001(14)
C24 0.068(2) 0.076(2) 0.0290(15) -0.0061(15) 0.0216(15) -0.0069(18)
C25 0.0568(19) 0.062(2) 0.0453(17) -0.0184(15) 0.0286(15) -0.0034(15)
C26 0.0340(14) 0.0425(16) 0.0470(16) -0.0078(12) 0.0180(13) 0.0023(12)
N31 0.0325(11) 0.0274(11) 0.0323(12) -0.0011(9) 0.0106(9) 0.0052(9)
C32 0.0310(13) 0.0209(12) 0.0284(12) 0.0030(9) 0.0083(10) 0.0037(9)
C33 0.0292(14) 0.0427(15) 0.0366(15) -0.0016(12) 0.0095(12) 0.0019(11)
C34 0.0324(15) 0.0510(18) 0.0413(16) -0.0034(13) 0.0010(13) 0.0035(13)
C35 0.0504(18) 0.0412(16) 0.0304(14) -0.0055(12) 0.0018(13) 0.0069(13)
C36 0.0449(16) 0.0306(14) 0.0336(14) -0.0042(11) 0.0140(12) 0.0053(11)
N41 0.0253(10) 0.0264(9) 0.0251(10) 0.0027(8) 0.0034(8) 0.0010(8)
C42 0.0267(12) 0.0250(12) 0.0265(12) -0.0007(9) 0.0055(10) -0.0008(9)
C43 0.0331(14) 0.0482(17) 0.0331(14) -0.0061(12) 0.0114(11) 0.0026(12)
C44 0.0506(17) 0.0597(19) 0.0297(14) -0.0080(13) 0.0155(13) -0.0008(15)
C45 0.0480(17) 0.0470(18) 0.0228(13) 0.0016(11) 0.0017(12) -0.0050(12)
C46 0.0313(13) 0.0341(13) 0.0276(12) 0.0058(11) 0.0005(10) -0.0021(11)
N51 0.0278(11) 0.0426(13) 0.0253(11) 0.0013(9) 0.0004(8) 0.0066(9)
C52 0.0197(11) 0.0334(14) 0.0242(12) -0.0014(9) 0.0015(9) -0.0005(9)
C53 0.0377(14) 0.0293(13) 0.0281(13) 0.0041(10) 0.0026(11) -0.0017(11)
C54 0.0485(17) 0.0318(14) 0.0373(16) -0.0050(12) 0.0024(13) 0.0033(12)
C55 0.0402(16) 0.0477(17) 0.0318(15) -0.0142(12) 0.0016(12) 0.0052(13)
C56 0.0331(14) 0.0530(16) 0.0203(12) -0.0031(11) -0.0023(10) 0.0046(12)
B1 0.049(2) 0.043(2) 0.048(2) 0.0163(15) 0.0117(17) 0.0130(16)
F1 0.0558(11) 0.0468(11) 0.0776(13) 0.0035(9) 0.0173(10) 0.0132(8)
F2 0.0483(18) 0.0514(19) 0.095(3) -0.0096(17) 0.0037(17) 0.0178(13)
F3 0.128(4) 0.075(3) 0.088(3) 0.035(2) 0.049(3) -0.014(3)
F4 0.077(3) 0.107(3) 0.055(3) -0.017(2) -0.020(2) 0.038(3)
F2' 0.086(6) 0.036(3) 0.042(4) 0.000(2) -0.024(4) 0.024(3)
F3' 0.042(4) 0.038(4) 0.254(14) -0.001(5) 0.037(6) 0.001(3)
F4' 0.217(15) 0.083(6) 0.070(6) 0.006(4) 0.087(9) -0.022(7)

loop_
_atom_type_symbol
_atom_type_description
_atom_type_scat_dispersion_real
_atom_type_scat_dispersion_imag
_atom_type_scat_source
C C 0.0033 0.0016 'International Tables Vol C Tables 4.2.6.8 and 6.1.1.4'
H H 0.0000 0.0000 'International Tables Vol C Tables 4.2.6.8 and 6.1.1.4'
B B 0.0013 0.0007 'International Tables Vol C Tables 4.2.6.8 and 6.1.1.4'
N N 0.0061 0.0033 'International Tables Vol C Tables 4.2.6.8 and 6.1.1.4'
F F 0.0171 0.0103 'International Tables Vol C Tables 4.2.6.8 and 6.1.1.4'
Ag Ag -0.8971 1.1015 'International Tables Vol C Tables 4.2.6.8 and 6.1.1.4'

loop_
_geom_angle_atom_site_label_1
_geom_angle_atom_site_label_2
_geom_angle_atom_site_label_3
_geom_angle
_geom_angle_site_symmetry_1
_geom_angle_site_symmetry_3
_geom_angle_publ_flag
N21 Ag1 N41 152.84(7) 3_656 . ?
C6 C1 C2 118.6(2) . . ?
C6 C1 C11 121.7(2) . . ?
C2 C1 C11 119.7(2) . . ?
C3 C2 C1 119.3(2) . . ?
C3 C2 C12 121.8(2) . . ?
C1 C2 C12 118.9(2) . . ?
C4 C3 C2 121.1(2) . . ?
C5 C4 C3 119.5(2) . . ?
C4 C5 C6 120.0(2) . . ?
C5 C6 C1 121.6(2) . . ?
N11 C11 C1 114.0(2) . . ?
C22 N11 C32 122.80(19) . . ?
C22 N11 C11 119.6(2) . . ?
C32 N11 C11 117.51(19) . . ?
C42 N12 C52 123.26(19) . . ?
C42 N12 C12 118.05(19) . . ?
C52 N12 C12 118.54(19) . . ?
N12 C12 C2 114.35(19) . . ?
C22 N21 C26 118.2(2) . . ?
C22 N21 Ag1 121.17(15) . 3_656 ?
C26 N21 Ag1 118.54(18) . 3_656 ?
N21 C22 N11 118.0(2) . . ?
N21 C22 C23 121.5(2) . . ?
N11 C22 C23 120.5(2) . . ?
C24 C23 C22 118.9(3) . . ?
C23 C24 C25 120.4(3) . . ?
C24 C25 C26 117.8(3) . . ?
N21 C26 C25 123.2(3) . . ?
C32 N31 C36 117.6(2) . . ?
N31 C32 C33 122.5(2) . . ?
N31 C32 N11 116.6(2) . . ?
C33 C32 N11 120.9(2) . . ?
C34 C33 C32 118.6(2) . . ?
C33 C34 C35 119.6(3) . . ?
C36 C35 C34 117.8(2) . . ?
N31 C36 C35 123.9(2) . . ?
C42 N41 C46 118.0(2) . . ?
C42 N41 Ag1 121.07(15) . . ?
C46 N41 Ag1 119.52(16) . . ?
N41 C42 C43 121.5(2) . . ?
N41 C42 N12 118.3(2) . . ?
C43 C42 N12 120.2(2) . . ?
C44 C43 C42 119.3(2) . . ?
C43 C44 C45 119.5(2) . . ?
C46 C45 C44 118.0(2) . . ?
N41 C46 C45 123.7(2) . . ?
C52 N51 C56 117.5(2) . . ?
N51 C52 C53 121.9(2) . . ?
N51 C52 N12 116.8(2) . . ?
C53 C52 N12 121.3(2) . . ?
C54 C53 C52 119.0(2) . . ?
C53 C54 C55 119.8(2) . . ?
C56 C55 C54 117.7(2) . . ?
N51 C56 C55 124.1(2) . . ?
F4 B1 F2' 125.5(4) . . ?
F4 B1 F3 115.5(4) . . ?
F2' B1 F3 52.4(4) . . ?
F4 B1 F1 109.5(3) . . ?
F2' B1 F1 125.0(4) . . ?
F3 B1 F1 104.7(3) . . ?
F4 B1 F4' 43.8(5) . . ?
F2' B1 F4' 108.9(6) . . ?
F3 B1 F4' 142.8(5) . . ?
F1 B1 F4' 111.5(4) . . ?
F4 B1 F2 111.1(4) . . ?
F2' B1 F2 57.4(4) . . ?
F3 B1 F2 109.1(3) . . ?
F1 B1 F2 106.4(3) . . ?
F4' B1 F2 68.9(6) . . ?
F4 B1 F3' 55.4(5) . . ?
F2' B1 F3' 101.1(5) . . ?
F3 B1 F3' 62.4(5) . . ?
F1 B1 F3' 109.1(3) . . ?
F4' B1 F3' 96.9(7) . . ?
F2 B1 F3' 144.5(4) . . ?

loop_
_geom_bond_atom_site_label_1
_geom_bond_atom_site_label_2
_geom_bond_distance
_geom_bond_site_symmetry_2
_geom_bond_publ_flag
Ag1 N21 2.223(2) 3_656 ?
Ag1 N41 2.233(2) . ?
C1 C6 1.392(3) . ?
C1 C2 1.402(3) . ?
C1 C11 1.519(3) . ?
C2 C3 1.394(3) . ?
C2 C12 1.516(3) . ?
C3 C4 1.392(3) . ?
C4 C5 1.377(4) . ?
C5 C6 1.381(4) . ?
C11 N11 1.468(3) . ?
N11 C22 1.397(3) . ?
N11 C32 1.406(3) . ?
N12 C42 1.403(3) . ?
N12 C52 1.411(3) . ?
N12 C12 1.466(3) . ?
N21 C22 1.347(3) . ?
N21 C26 1.354(3) . ?
N21 Ag1 2.223(2) 3_656 ?
C22 C23 1.401(3) . ?
C23 C24 1.370(4) . ?
C24 C25 1.380(5) . ?
C25 C26 1.381(4) . ?
N31 C32 1.338(3) . ?
N31 C36 1.348(3) . ?
C32 C33 1.396(3) . ?
C33 C34 1.377(4) . ?
C34 C35 1.394(4) . ?
C35 C36 1.372(4) . ?
N41 C42 1.338(3) . ?
N41 C46 1.356(3) . ?
C42 C43 1.399(3) . ?
C43 C44 1.378(4) . ?
C44 C45 1.385(4) . ?
C45 C46 1.370(4) . ?
N51 C52 1.345(3) . ?
N51 C56 1.350(3) . ?
C52 C53 1.397(3) . ?
C53 C54 1.376(4) . ?
C54 C55 1.387(4) . ?
C55 C56 1.374(4) . ?
B1 F4 1.311(5) . ?
B1 F2' 1.330(6) . ?
B1 F3 1.330(4) . ?
B1 F1 1.386(4) . ?
B1 F4' 1.400(8) . ?
B1 F2 1.416(4) . ?
B1 F3' 1.525(7) . ?

loop_
_geom_torsion_atom_site_label_1
_geom_torsion_atom_site_label_2
_geom_torsion_atom_site_label_3
_geom_torsion_atom_site_label_4
_geom_torsion
_geom_torsion_site_symmetry_1
_geom_torsion_site_symmetry_2
_geom_torsion_site_symmetry_3
_geom_torsion_site_symmetry_4
_geom_torsion_publ_flag
C6 C1 C2 C3 -1.2(3) . . . . ?
C11 C1 C2 C3 179.2(2) . . . . ?
C6 C1 C2 C12 179.2(2) . . . . ?
C11 C1 C2 C12 -0.4(3) . . . . ?
C1 C2 C3 C4 1.5(3) . . . . ?
C12 C2 C3 C4 -178.9(2) . . . . ?
C2 C3 C4 C5 -0.6(4) . . . . ?
C3 C4 C5 C6 -0.6(4) . . . . ?
C4 C5 C6 C1 1.0(4) . . . . ?
C2 C1 C6 C5 -0.1(4) . . . . ?
C11 C1 C6 C5 179.6(2) . . . . ?
C6 C1 C11 N11 8.5(3) . . . . ?
C2 C1 C11 N11 -171.9(2) . . . . ?
C1 C11 N11 C22 -102.7(2) . . . . ?
C1 C11 N11 C32 80.2(3) . . . . ?
C42 N12 C12 C2 100.7(2) . . . . ?
C52 N12 C12 C2 -83.5(3) . . . . ?
C3 C2 C12 N12 -4.6(3) . . . . ?
C1 C2 C12 N12 175.00(19) . . . . ?
C26 N21 C22 N11 177.8(2) . . . . ?
Ag1 N21 C22 N11 14.5(3) 3_656 . . . ?
C26 N21 C22 C23 0.5(4) . . . . ?
Ag1 N21 C22 C23 -162.76(19) 3_656 . . . ?
C32 N11 C22 N21 29.3(3) . . . . ?
C11 N11 C22 N21 -147.7(2) . . . . ?
C32 N11 C22 C23 -153.4(2) . . . . ?
C11 N11 C22 C23 29.7(3) . . . . ?
N21 C22 C23 C24 0.9(4) . . . . ?
N11 C22 C23 C24 -176.4(3) . . . . ?
C22 C23 C24 C25 -1.1(5) . . . . ?
C23 C24 C25 C26 0.0(5) . . . . ?
C22 N21 C26 C25 -1.7(4) . . . . ?
Ag1 N21 C26 C25 162.0(2) 3_656 . . . ?
C24 C25 C26 N21 1.5(4) . . . . ?
C36 N31 C32 C33 -1.8(3) . . . . ?
C36 N31 C32 N11 179.7(2) . . . . ?
C22 N11 C32 N31 -145.6(2) . . . . ?
C11 N11 C32 N31 31.4(3) . . . . ?
C22 N11 C32 C33 35.9(3) . . . . ?
C11 N11 C32 C33 -147.1(2) . . . . ?
N31 C32 C33 C34 1.9(4) . . . . ?
N11 C32 C33 C34 -179.6(2) . . . . ?
C32 C33 C34 C35 -0.4(4) . . . . ?
C33 C34 C35 C36 -1.0(4) . . . . ?
C32 N31 C36 C35 0.2(4) . . . . ?
C34 C35 C36 N31 1.2(4) . . . . ?
N21 Ag1 N41 C42 -16.8(3) 3_656 . . . ?
N21 Ag1 N41 C46 149.28(18) 3_656 . . . ?
C46 N41 C42 C43 -1.1(3) . . . . ?
Ag1 N41 C42 C43 165.24(18) . . . . ?
C46 N41 C42 N12 -179.1(2) . . . . ?
Ag1 N41 C42 N12 -12.8(3) . . . . ?
C52 N12 C42 N41 -32.7(3) . . . . ?
C12 N12 C42 N41 142.8(2) . . . . ?
C52 N12 C42 C43 149.3(2) . . . . ?
C12 N12 C42 C43 -35.3(3) . . . . ?
N41 C42 C43 C44 -0.6(4) . . . . ?
N12 C42 C43 C44 177.4(2) . . . . ?
C42 C43 C44 C45 1.7(4) . . . . ?
C43 C44 C45 C46 -1.1(4) . . . . ?
C42 N41 C46 C45 1.7(4) . . . . ?
Ag1 N41 C46 C45 -164.9(2) . . . . ?
C44 C45 C46 N41 -0.6(4) . . . . ?
C56 N51 C52 C53 2.7(3) . . . . ?
C56 N51 C52 N12 -178.5(2) . . . . ?
C42 N12 C52 N51 153.6(2) . . . . ?
C12 N12 C52 N51 -21.9(3) . . . . ?
C42 N12 C52 C53 -27.7(3) . . . . ?
C12 N12 C52 C53 156.9(2) . . . . ?
N51 C52 C53 C54 -2.5(4) . . . . ?
N12 C52 C53 C54 178.8(2) . . . . ?
C52 C53 C54 C55 0.5(4) . . . . ?
C53 C54 C55 C56 1.0(4) . . . . ?
C52 N51 C56 C55 -1.2(4) . . . . ?
C54 C55 C56 N51 -0.7(4) . . . . ?
